data_7210511
loop_
_publ_author_name
'Dechambenoit, Pierre'
'Ferlay, Sylvie'
'Kyritsakas, Nathalie'
'Hosseini, Mir Wais'

_publ_section_title
;
 Molecular tectonics: control of packing of luminescent networks formed
 upon combining bisamidinium tectons with dicyanometallates
;
_journal_issue 6
_journal_name_full CrystEngComm
_journal_page_first 1922
_journal_paper_doi 10.1039/c0ce00607f
_journal_volume 13
_journal_year 2011
_chemical_formula_moiety 'C26 H44 N4, 2(C2 Ag N2)'
_chemical_formula_sum 'C30 H44 Ag2 N8'
_chemical_formula_weight 732.47
_chemical_name_systematic
;
?
;
_space_group_IT_number 14
_symmetry_cell_setting monoclinic
_symmetry_space_group_name_Hall '-P 2ybc'
_symmetry_space_group_name_H-M 'P 1 21/c 1'
_atom_sites_solution_hydrogens geom
_atom_sites_solution_primary direct
_atom_sites_solution_secondary difmap
_audit_creation_method SHELXL-97
_cell_angle_alpha 90.00
_cell_angle_beta 94.261(2)
_cell_angle_gamma 90.00
_cell_formula_units_Z 2
_cell_length_a 6.7993(4)
_cell_length_b 19.1350(10)
_cell_length_c 12.7204(6)
_cell_measurement_reflns_used 2699
_cell_measurement_temperature 173(2)
_cell_measurement_theta_max 27.35
_cell_measurement_theta_min 2.67
_cell_volume 1650.41(15)
_computing_cell_refinement 'Bruker SMART'
_computing_data_collection 'Bruker SMART'
_computing_data_reduction 'Bruker SAINT'
_computing_molecular_graphics 'Bruker SHELXTL'
_computing_publication_material 'Bruker SHELXTL'
_computing_structure_refinement 'SHELXL-97 (Sheldrick, 1997)'
_computing_structure_solution 'SHELXS-97 (Sheldrick, 1990)'
_diffrn_ambient_temperature 173(2)
_diffrn_measured_fraction_theta_full 0.976
_diffrn_measured_fraction_theta_max 0.976
_diffrn_measurement_device_type 'CCD area detector'
_diffrn_measurement_method 'phi and omega scans'
_diffrn_radiation_monochromator graphite
_diffrn_radiation_source 'fine-focus sealed tube'
_diffrn_radiation_type MoK\a
_diffrn_radiation_wavelength 0.71073
_diffrn_reflns_av_R_equivalents 0.0381
_diffrn_reflns_av_sigmaI/netI 0.0579
_diffrn_reflns_limit_h_max 8
_diffrn_reflns_limit_h_min -8
_diffrn_reflns_limit_k_max 21
_diffrn_reflns_limit_k_min -24
_diffrn_reflns_limit_l_max 16
_diffrn_reflns_limit_l_min -13
_diffrn_reflns_number 9385
_diffrn_reflns_theta_full 27.49
_diffrn_reflns_theta_max 27.49
_diffrn_reflns_theta_min 2.67
_exptl_absorpt_coefficient_mu 1.218
_exptl_absorpt_correction_T_max 0.9416
_exptl_absorpt_correction_T_min 0.7928
_exptl_absorpt_correction_type multi-scan
_exptl_absorpt_process_details sadabs
_exptl_crystal_colour colorless
_exptl_crystal_density_diffrn 1.474
_exptl_crystal_density_meas ?
_exptl_crystal_density_method 'not measured'
_exptl_crystal_description prism
_exptl_crystal_F_000 748
_exptl_crystal_size_max 0.20
_exptl_crystal_size_mid 0.06
_exptl_crystal_size_min 0.05
_refine_diff_density_max 0.989
_refine_diff_density_min -0.604
_refine_diff_density_rms 0.075
_refine_ls_extinction_method none
_refine_ls_goodness_of_fit_ref 1.065
_refine_ls_hydrogen_treatment constr
_refine_ls_matrix_type full
_refine_ls_number_parameters 183
_refine_ls_number_reflns 3700
_refine_ls_number_restraints 0
_refine_ls_restrained_S_all 1.065
_refine_ls_R_factor_all 0.0566
_refine_ls_R_factor_gt 0.0315
_refine_ls_shift/su_max 0.004
_refine_ls_shift/su_mean 0.000
_refine_ls_structure_factor_coef Fsqd
_refine_ls_weighting_details 'calc w=1/[\s^2^(Fo^2^)+(0.0083P)^2^+0.0000P] where P=(Fo^2^+2Fc^2^)/3'
_refine_ls_weighting_scheme calc
_refine_ls_wR_factor_gt 0.0511
_refine_ls_wR_factor_ref 0.0540
_reflns_number_gt 2394
_reflns_number_total 3700
_reflns_threshold_expression >2sigma(I)
_cod_data_source_file c0ce00607f.txt
_cod_data_source_block e940a
_cod_depositor_comments
;
The following automatic conversions were performed:

'_symmetry_cell_setting' value 'Monoclinic' changed to 'monoclinic'
according to the built-in table from CIF Core dictionary named
'cif_core.dic' version 2.4.1 from 2010-06-29.

Automatic conversion script
Id: cif_fix_values 1891 2012-01-12 08:04:46Z andrius 

The following automatic conversions were performed:

'_exptl_crystal_density_meas' value 'none' was changed to '?' - the
value is perceived as not measured.

Automatic conversion script
Id: cif_fix_values 3008 2015-01-20 13:52:24Z robertas 
;
_cod_original_sg_symbol_H-M P2(1)/c
_cod_database_code 7210511

loop_
_symmetry_equiv_pos_as_xyz
'x, y, z'
'-x, y+1/2, -z+1/2'
'-x, -y, -z'
'x, -y-1/2, z-1/2'

loop_
_atom_site_label
_atom_site_type_symbol
_atom_site_fract_x
_atom_site_fract_y
_atom_site_fract_z
_atom_site_U_iso_or_equiv
_atom_site_adp_type
_atom_site_occupancy
_atom_site_symmetry_multiplicity
_atom_site_calc_flag
_atom_site_refinement_flags
C1 C 0.8218(4) 0.42388(14) 0.42055(18) 0.0229(7) Uani 1 1 d .
N1 N 0.9679(3) 0.40280(12) 0.48729(15) 0.0270(6) Uani 1 1 d .
H3 H 0.9656 0.4142 0.5542 0.032 Uiso 1 1 calc R
C2 C 1.1318(4) 0.36164(16) 0.45506(18) 0.0293(7) Uani 1 1 d .
H7A H 1.1740 0.3286 0.5122 0.035 Uiso 1 1 calc R
H7B H 1.2441 0.3931 0.4442 0.035 Uiso 1 1 calc R
C3 C 1.0795(4) 0.32050(15) 0.35335(19) 0.0264(7) Uani 1 1 d .
C4 C 0.9867(4) 0.37386(16) 0.27396(19) 0.0287(7) Uani 1 1 d .
H8A H 1.0878 0.4081 0.2555 0.034 Uiso 1 1 calc R
H8B H 0.9372 0.3495 0.2086 0.034 Uiso 1 1 calc R
N2 N 0.8238(3) 0.41046(12) 0.31920(15) 0.0284(6) Uani 1 1 d .
H4 H 0.7229 0.4241 0.2768 0.034 Uiso 1 1 calc R
C5 C 0.9248(5) 0.26298(17) 0.3678(2) 0.0418(8) Uani 1 1 d .
H13A H 0.7948 0.2863 0.3672 0.050 Uiso 1 1 calc R
H13B H 0.9213 0.2328 0.3044 0.050 Uiso 1 1 calc R
C6 C 0.9416(6) 0.2169(2) 0.4596(3) 0.0663(12) Uani 1 1 d .
H14A H 0.9402 0.2457 0.5241 0.080 Uiso 1 1 calc R
H14B H 1.0704 0.1926 0.4617 0.080 Uiso 1 1 calc R
C7 C 0.7791(5) 0.1625(2) 0.4609(2) 0.0602(11) Uani 1 1 d .
H15A H 0.6536 0.1857 0.4713 0.090 Uiso 1 1 calc R
H15B H 0.8103 0.1295 0.5186 0.090 Uiso 1 1 calc R
H15C H 0.7687 0.1373 0.3937 0.090 Uiso 1 1 calc R
C8 C 1.2740(4) 0.29229(16) 0.31544(19) 0.0321(7) Uani 1 1 d .
H10A H 1.3693 0.3315 0.3164 0.038 Uiso 1 1 calc R
H10B H 1.3273 0.2574 0.3675 0.038 Uiso 1 1 calc R
C9 C 1.2670(4) 0.25875(16) 0.2070(2) 0.0357(8) Uani 1 1 d .
H11A H 1.1717 0.2196 0.2042 0.043 Uiso 1 1 calc R
H11B H 1.2200 0.2936 0.1533 0.043 Uiso 1 1 calc R
C10 C 1.4676(4) 0.23161(19) 0.1810(2) 0.0504(10) Uani 1 1 d .
H12A H 1.5627 0.2702 0.1843 0.076 Uiso 1 1 calc R
H12B H 1.4577 0.2116 0.1098 0.076 Uiso 1 1 calc R
H12C H 1.5118 0.1955 0.2320 0.076 Uiso 1 1 calc R
C11 C 0.6562(4) 0.46308(14) 0.46117(19) 0.0230(7) Uani 1 1 d .
C12 C 0.5496(4) 0.51156(15) 0.39771(19) 0.0246(7) Uani 1 1 d .
H4A H 0.5835 0.5194 0.3276 0.030 Uiso 1 1 calc R
C13 C 0.3963(4) 0.54790(15) 0.43600(18) 0.0244(7) Uani 1 1 d .
H3A H 0.3252 0.5809 0.3922 0.029 Uiso 1 1 calc R
Ag1 Ag 0.24997(3) 0.441414(15) 0.941338(16) 0.04259(9) Uani 1 1 d .
C14 C 0.1033(4) 0.43212(18) 0.7939(2) 0.0383(8) Uani 1 1 d .
N3 N 0.0304(3) 0.42406(14) 0.71077(17) 0.0414(7) Uani 1 1 d .
C15 C 0.3996(4) 0.43757(17) 1.0889(2) 0.0361(8) Uani 1 1 d .
N4 N 0.4961(3) 0.43396(14) 1.16582(16) 0.0386(7) Uani 1 1 d .

loop_
_atom_site_aniso_label
_atom_site_aniso_U_11
_atom_site_aniso_U_22
_atom_site_aniso_U_33
_atom_site_aniso_U_23
_atom_site_aniso_U_13
_atom_site_aniso_U_12
C1 0.0232(14) 0.0243(19) 0.0207(13) -0.0005(12) -0.0030(11) 0.0001(12)
N1 0.0258(13) 0.0373(16) 0.0172(11) -0.0072(11) -0.0043(9) 0.0073(12)
C2 0.0257(16) 0.039(2) 0.0225(14) -0.0066(13) -0.0056(11) 0.0048(14)
C3 0.0266(16) 0.0318(19) 0.0202(13) -0.0043(13) -0.0027(11) 0.0016(14)
C4 0.0255(16) 0.041(2) 0.0197(13) -0.0042(13) 0.0022(11) 0.0053(14)
N2 0.0254(13) 0.0410(17) 0.0181(11) -0.0026(11) -0.0041(9) 0.0098(11)
C5 0.052(2) 0.039(2) 0.0346(17) -0.0060(16) 0.0025(15) -0.0056(17)
C6 0.084(3) 0.065(3) 0.048(2) 0.002(2) -0.0080(19) -0.021(2)
C7 0.060(3) 0.068(3) 0.053(2) 0.015(2) 0.0058(17) -0.021(2)
C8 0.0285(16) 0.041(2) 0.0263(14) -0.0080(14) -0.0035(12) 0.0084(15)
C9 0.0325(18) 0.043(2) 0.0316(17) -0.0107(15) -0.0004(13) 0.0020(15)
C10 0.038(2) 0.069(3) 0.044(2) -0.0242(18) -0.0023(15) 0.0136(18)
C11 0.0196(14) 0.0262(19) 0.0228(13) -0.0027(12) -0.0020(11) 0.0000(12)
C12 0.0247(15) 0.0335(19) 0.0157(12) 0.0009(12) 0.0009(11) 0.0000(14)
C13 0.0245(14) 0.0270(19) 0.0207(13) 0.0013(13) -0.0046(10) 0.0015(14)
Ag1 0.04597(15) 0.05773(19) 0.02184(11) 0.00282(13) -0.01230(9) -0.00687(15)
C14 0.0380(18) 0.050(2) 0.0268(15) 0.0050(16) -0.0010(12) -0.0050(17)
N3 0.0392(15) 0.059(2) 0.0249(13) -0.0036(13) -0.0055(11) 0.0010(13)
C15 0.0361(17) 0.044(2) 0.0278(14) 0.0021(16) -0.0028(12) -0.0051(17)
N4 0.0390(15) 0.051(2) 0.0241(12) -0.0009(13) -0.0067(10) 0.0039(14)

loop_
_atom_type_symbol
_atom_type_description
_atom_type_scat_dispersion_real
_atom_type_scat_dispersion_imag
_atom_type_scat_source
C C 0.0033 0.0016 'International Tables Vol C Tables 4.2.6.8 and 6.1.1.4'
H H 0.0000 0.0000 'International Tables Vol C Tables 4.2.6.8 and 6.1.1.4'
N N 0.0061 0.0033 'International Tables Vol C Tables 4.2.6.8 and 6.1.1.4'
Ag Ag -0.8971 1.1015 'International Tables Vol C Tables 4.2.6.8 and 6.1.1.4'

loop_
_geom_angle_atom_site_label_1
_geom_angle_atom_site_label_2
_geom_angle_atom_site_label_3
_geom_angle
_geom_angle_site_symmetry_1
_geom_angle_site_symmetry_3
N2 C1 N1 120.6(2) . .
N2 C1 C11 120.3(2) . .
N1 C1 C11 119.1(2) . .
C1 N1 C2 122.8(2) . .
C1 N1 H3 118.6 . .
C2 N1 H3 118.6 . .
N1 C2 C3 112.5(2) . .
N1 C2 H7A 109.1 . .
C3 C2 H7A 109.1 . .
N1 C2 H7B 109.1 . .
C3 C2 H7B 109.1 . .
H7A C2 H7B 107.8 . .
C2 C3 C4 105.7(2) . .
C2 C3 C8 107.1(2) . .
C4 C3 C8 110.3(2) . .
C2 C3 C5 112.5(2) . .
C4 C3 C5 107.6(2) . .
C8 C3 C5 113.4(3) . .
N2 C4 C3 110.2(2) . .
N2 C4 H8A 109.6 . .
C3 C4 H8A 109.6 . .
N2 C4 H8B 109.6 . .
C3 C4 H8B 109.6 . .
H8A C4 H8B 108.1 . .
C1 N2 C4 122.8(2) . .
C1 N2 H4 118.6 . .
C4 N2 H4 118.6 . .
C6 C5 C3 120.9(2) . .
C6 C5 H13A 107.1 . .
C3 C5 H13A 107.1 . .
C6 C5 H13B 107.1 . .
C3 C5 H13B 107.1 . .
H13A C5 H13B 106.8 . .
C5 C6 C7 114.1(3) . .
C5 C6 H14A 108.7 . .
C7 C6 H14A 108.7 . .
C5 C6 H14B 108.7 . .
C7 C6 H14B 108.7 . .
H14A C6 H14B 107.6 . .
C6 C7 H15A 109.5 . .
C6 C7 H15B 109.5 . .
H15A C7 H15B 109.5 . .
C6 C7 H15C 109.5 . .
H15A C7 H15C 109.5 . .
H15B C7 H15C 109.5 . .
C9 C8 C3 117.6(2) . .
C9 C8 H10A 107.9 . .
C3 C8 H10A 107.9 . .
C9 C8 H10B 107.9 . .
C3 C8 H10B 107.9 . .
H10A C8 H10B 107.2 . .
C10 C9 C8 112.0(2) . .
C10 C9 H11A 109.2 . .
C8 C9 H11A 109.2 . .
C10 C9 H11B 109.2 . .
C8 C9 H11B 109.2 . .
H11A C9 H11B 107.9 . .
C9 C10 H12A 109.5 . .
C9 C10 H12B 109.5 . .
H12A C10 H12B 109.5 . .
C9 C10 H12C 109.5 . .
H12A C10 H12C 109.5 . .
H12B C10 H12C 109.5 . .
C12 C11 C13 118.9(2) . 3_666
C12 C11 C1 120.7(2) . .
C13 C11 C1 120.4(2) 3_666 .
C13 C12 C11 120.5(2) . .
C13 C12 H4A 119.8 . .
C11 C12 H4A 119.8 . .
C12 C13 C11 120.7(2) . 3_666
C12 C13 H3A 119.7 . .
C11 C13 H3A 119.7 3_666 .
C14 Ag1 C15 173.01(13) . .
N3 C14 Ag1 175.9(3) . .
N4 C15 Ag1 174.1(3) . .

loop_
_geom_bond_atom_site_label_1
_geom_bond_atom_site_label_2
_geom_bond_distance
_geom_bond_site_symmetry_2
C1 N2 1.316(3) .
C1 N1 1.321(3) .
C1 C11 1.478(4) .
N1 C2 1.448(3) .
N1 H3 0.8800 .
C2 C3 1.534(3) .
C2 H7A 0.9900 .
C2 H7B 0.9900 .
C3 C4 1.538(3) .
C3 C8 1.539(3) .
C3 C5 1.543(4) .
C4 N2 1.464(3) .
C4 H8A 0.9900 .
C4 H8B 0.9900 .
N2 H4 0.8800 .
C5 C6 1.461(4) .
C5 H13A 0.9900 .
C5 H13B 0.9900 .
C6 C7 1.518(4) .
C6 H14A 0.9900 .
C6 H14B 0.9900 .
C7 H15A 0.9800 .
C7 H15B 0.9800 .
C7 H15C 0.9800 .
C8 C9 1.519(3) .
C8 H10A 0.9900 .
C8 H10B 0.9900 .
C9 C10 1.518(4) .
C9 H11A 0.9900 .
C9 H11B 0.9900 .
C10 H12A 0.9800 .
C10 H12B 0.9800 .
C10 H12C 0.9800 .
C11 C12 1.397(3) .
C11 C13 1.397(3) 3_666
C12 C13 1.372(3) .
C12 H4A 0.9500 .
C13 C11 1.397(3) 3_666
C13 H3A 0.9500 .
Ag1 C14 2.066(3) .
Ag1 C15 2.069(2) .
C14 N3 1.144(3) .
C15 N4 1.139(3) .
